data_7117140
loop_
_publ_author_name
'Yulong Zhang'
'Na Yang'
'Xiaohua Liu'
'Jing Guo'
'Xiying Zhang'
'Lili Lin'
'Changwei Hu'
'Xiaoming Feng'

_publ_section_title
;
 Reversal of enantioselective Friedel-Crafts C3-alkylation of pyrrole by
 slightly tuning the amide units of N,N'-dioxide ligands
;
_journal_name_full Chem.Commun.
_journal_page_first 8432
_journal_paper_doi 10.1039/C4cc10055G
_journal_volume 51
_journal_year 2015
_chemical_absolute_configuration ad
_chemical_formula_moiety 'C47 H76 N4 Ni O6, 2(C4 H8 O), 2(B F4)'
_chemical_formula_sum 'C55 H92 B2 F8 N4 Ni O8'
_chemical_formula_weight 1169.65
_space_group_crystal_system monoclinic
_space_group_IT_number 5
_space_group_name_Hall 'I 2y'
_space_group_name_H-M_alt 'I 1 2 1'
_symmetry_space_group_name_Hall 'I 2y'
_symmetry_space_group_name_H-M 'I 1 2 1'
_atom_sites_solution_hydrogens mixed
_atom_sites_solution_primary direct
_audit_block_doi 10.5517/cc13rz2x
_audit_creation_date 2015-01-12
_audit_creation_method
;
Olex2 1.2
(compiled 2015.01.09 svn.r3130 for OlexSys, GUI svn.r4987)
;
_audit_update_record
;
2015-01-13 deposited with the CCDC.
2015-02-05 downloaded from the CCDC.
;
_cell_angle_alpha 90
_cell_angle_beta 110.682(3)
_cell_angle_gamma 90
_cell_formula_units_Z 2
_cell_length_a 16.4520(5)
_cell_length_b 8.8684(3)
_cell_length_c 22.2394(6)
_cell_measurement_reflns_used 5477
_cell_measurement_temperature 112(3)
_cell_measurement_theta_max 72.5710
_cell_measurement_theta_min 4.2530
_cell_volume 3035.68(17)
_computing_cell_refinement
;
CrysAlisPro, Agilent Technologies,
Version 1.171.37.33 (release 27-03-2014 CrysAlis171 .NET)
(compiled Mar 27 2014,17:12:48)
;
_computing_data_collection
;
CrysAlisPro, Agilent Technologies,
Version 1.171.37.33 (release 27-03-2014 CrysAlis171 .NET)
(compiled Mar 27 2014,17:12:48)
;
_computing_data_reduction
;
CrysAlisPro, Agilent Technologies,
Version 1.171.37.33 (release 27-03-2014 CrysAlis171 .NET)
(compiled Mar 27 2014,17:12:48)
;
_computing_molecular_graphics 'Olex2 (Dolomanov et al., 2009)'
_computing_publication_material 'Olex2 (Dolomanov et al., 2009)'
_computing_structure_refinement 'ShelXL (Sheldrick, 2008)'
_computing_structure_solution 'ShelXT (Sheldrick, 2015)'
_diffrn_ambient_environment N~2~
_diffrn_ambient_temperature 112(3)
_diffrn_detector 'CCD plate'
_diffrn_detector_area_resol_mean 15.9595
_diffrn_detector_type EosS2
_diffrn_measured_fraction_theta_full 0.999
_diffrn_measured_fraction_theta_max 0.999
_diffrn_measurement_details
;
  1 omega    1.00   75.00   1.0000    4.6800
omega____ theta____ kappa____ phi______ frames
    -       36.2921  -99.0000   30.0000 74

  2 omega   10.00  104.00   1.0000    4.6800
omega____ theta____ kappa____ phi______ frames
    -       36.2921   77.0000  120.0000 94

  3 omega  -33.00   55.00   1.0000    4.6800
omega____ theta____ kappa____ phi______ frames
    -       36.2921  -38.0000   60.0000 88

  4 omega   20.00  104.00   1.0000    4.6800
omega____ theta____ kappa____ phi______ frames
    -       36.2921   57.0000  -30.0000 84

  5 omega   23.00   90.00   1.0000    4.6800
omega____ theta____ kappa____ phi______ frames
    -       36.2921 -125.0000  -60.0000 67

  6 omega   38.00   91.00   1.0000   18.7000
omega____ theta____ kappa____ phi______ frames
    -      108.0000  -30.0000  -30.0000 53

  7 omega   39.00  109.00   1.0000   18.7000
omega____ theta____ kappa____ phi______ frames
    -      108.0000  -94.0000 -120.0000 70

  8 omega   38.00   91.00   1.0000   18.7000
omega____ theta____ kappa____ phi______ frames
    -      108.0000  -30.0000   30.0000 53

  9 omega   91.00  176.00   1.0000   18.7000
omega____ theta____ kappa____ phi______ frames
    -      108.0000   45.0000    0.0000 85

 10 omega   38.00   91.00   1.0000   18.7000
omega____ theta____ kappa____ phi______ frames
    -      108.0000  -30.0000 -150.0000 53

 11 omega   91.00  176.00   1.0000   18.7000
omega____ theta____ kappa____ phi______ frames
    -      108.0000   45.0000   90.0000 85

 12 omega   38.00   91.00   1.0000   18.7000
omega____ theta____ kappa____ phi______ frames
    -      108.0000  -30.0000 -120.0000 53

 13 omega   39.00  109.00   1.0000   18.7000
omega____ theta____ kappa____ phi______ frames
    -      108.0000  -94.0000   90.0000 70

 14 omega   40.00  135.00   1.0000   18.7000
omega____ theta____ kappa____ phi______ frames
    -      108.0000  -77.0000  -90.0000 95

 15 omega   17.00  105.00   1.0000    4.6800
omega____ theta____ kappa____ phi______ frames
    -       36.2921   38.0000 -120.0000 88

 16 omega  -31.00   53.00   1.0000    4.6800
omega____ theta____ kappa____ phi______ frames
    -       36.2921  -57.0000 -180.0000 84

 17 omega  -31.00   53.00   1.0000    4.6800
omega____ theta____ kappa____ phi______ frames
    -       36.2921  -57.0000  -90.0000 84

 18 omega   20.00  104.00   1.0000    4.6800
omega____ theta____ kappa____ phi______ frames
    -       36.2921   57.0000   60.0000 84

 19 omega   70.00  158.00   1.0000   18.7000
omega____ theta____ kappa____ phi______ frames
    -      108.0000   15.0000 -120.0000 88

 20 omega   90.00  175.00   1.0000   18.7000
omega____ theta____ kappa____ phi______ frames
    -      108.0000   61.0000  -60.0000 85
;
_diffrn_measurement_device 'four-circle diffractometer'
_diffrn_measurement_device_type 'New Gemini, Dual, Cu at zero, EosS2'
_diffrn_measurement_method '\w scans'
_diffrn_orient_matrix_UB_11 0.0261263000
_diffrn_orient_matrix_UB_12 -0.0811403000
_diffrn_orient_matrix_UB_13 0.0653350000
_diffrn_orient_matrix_UB_21 0.0876105000
_diffrn_orient_matrix_UB_22 -0.0442662000
_diffrn_orient_matrix_UB_23 -0.0055880000
_diffrn_orient_matrix_UB_31 0.0407420000
_diffrn_orient_matrix_UB_32 0.1471319000
_diffrn_orient_matrix_UB_33 0.0343506000
_diffrn_radiation_monochromator graphite
_diffrn_radiation_probe x-ray
_diffrn_radiation_type CuK\a
_diffrn_radiation_wavelength 1.54184
_diffrn_reflns_av_R_equivalents 0.0310
_diffrn_reflns_av_unetI/netI 0.0361
_diffrn_reflns_Laue_measured_fraction_full 0.999
_diffrn_reflns_Laue_measured_fraction_max 0.999
_diffrn_reflns_limit_h_max 19
_diffrn_reflns_limit_h_min -19
_diffrn_reflns_limit_k_max 10
_diffrn_reflns_limit_k_min -8
_diffrn_reflns_limit_l_max 26
_diffrn_reflns_limit_l_min -26
_diffrn_reflns_number 10156
_diffrn_reflns_point_group_measured_fraction_full 0.849
_diffrn_reflns_point_group_measured_fraction_max 0.849
_diffrn_reflns_theta_full 67.074
_diffrn_reflns_theta_max 67.074
_diffrn_reflns_theta_min 5.422
_diffrn_source 'Enhance (Cu) X-ray Source'
_exptl_absorpt_coefficient_mu 1.117
_exptl_absorpt_correction_T_max 1.00000
_exptl_absorpt_correction_T_min 0.48655
_exptl_absorpt_correction_type multi-scan
_exptl_absorpt_process_details
;
CrysAlisPro, Agilent Technologies,
Version 1.171.37.33 (release 27-03-2014 CrysAlis171 .NET)
(compiled Mar 27 2014,17:12:48)
Empirical absorption correction using spherical harmonics,
 implemented in SCALE3 ABSPACK scaling algorithm.
;
_exptl_crystal_colour green
_exptl_crystal_colour_primary green
_exptl_crystal_density_diffrn 1.280
_exptl_crystal_F_000 1248
_exptl_crystal_size_max 0.7
_exptl_crystal_size_mid 0.4
_exptl_crystal_size_min 0.2
_refine_diff_density_max 0.476
_refine_diff_density_min -0.435
_refine_diff_density_rms 0.064
_refine_ls_abs_structure_details
;
 Flack x determined using 1622 quotients [(I+)-(I-)]/[(I+)+(I-)]
 (Parsons, Flack and Wagner, Acta Cryst. B69 (2013) 249-259).
;
_refine_ls_abs_structure_Flack -0.004(17)
_refine_ls_extinction_coef .
_refine_ls_extinction_method none
_refine_ls_goodness_of_fit_ref 1.046
_refine_ls_hydrogen_treatment constr
_refine_ls_matrix_type full
_refine_ls_number_parameters 360
_refine_ls_number_reflns 4627
_refine_ls_number_restraints 1
_refine_ls_restrained_S_all 1.046
_refine_ls_R_factor_all 0.0480
_refine_ls_R_factor_gt 0.0470
_refine_ls_shift/su_max 0.000
_refine_ls_shift/su_mean 0.000
_refine_ls_structure_factor_coef Fsqd
_refine_ls_weighting_details 'w=1/[\s^2^(Fo^2^)+(0.0922P)^2^+1.0234P] where P=(Fo^2^+2Fc^2^)/3'
_refine_ls_weighting_scheme calc
_refine_ls_wR_factor_gt 0.1227
_refine_ls_wR_factor_ref 0.1244
_reflns_Friedel_coverage 0.589
_reflns_Friedel_fraction_full 0.678
_reflns_Friedel_fraction_max 0.678
_reflns_number_gt 4495
_reflns_number_total 4627
_reflns_threshold_expression 'I > 2\s(I)'
_cod_data_source_file c4cc10055g2.cif
_cod_data_source_block 1a
_cod_original_cell_volume 3035.68(16)
_cod_database_code 7117140
_shelx_space_group_comment
;
The symmetry employed for this shelxl refinement is uniquely defined
by the following loop, which should always be used as a source of
symmetry information in preference to the above space-group names.
They are only intended as comments.
;
_reflns_odcompleteness_completeness 99.86
_reflns_odcompleteness_iscentric 1
_reflns_odcompleteness_theta 66.97
_olex2_refinement_description
;
1. Fixed Uiso
 At 1.2 times of:
  All C(H) groups, All C(H,H) groups, All N(H) groups
 At 1.5 times of:
  All C(H,H,H) groups, All O(H,H) groups
2. Others
 Fixed Sof: H24A(0.5) H24B(0.5)
3.a Rotating group:
 OW1(HW1A,HW1B)
3.b Ternary CH refined with riding coordinates:
 C16(H16), C18(H18), C22(H22)
3.c Secondary CH2 refined with riding coordinates:
 C17(H17A,H17B), C19(H19A,H19B), C20(H20A,H20B), C21(H21A,H21B), C23(H23A,
 H23B), C24(H24A,H24B), C25(H25A,H25B), C26(H26A,H26B), C27(H27A,H27B),
 C28(H28A,H28B)
3.d Aromatic/amide H refined with riding coordinates:
 N2(H2), C9(H9), C11(H11), C13(H13)
3.e Idealised Me refined as rotating group:
 C1(H1A,H1B,H1C), C2(H2A,H2B,H2C), C3(H3A,H3B,H3C), C5(H5A,H5B,H5C), C6(H6A,
 H6B,H6C), C7(H7A,H7B,H7C)
;
_shelx_shelxl_version_number 2014/7
_olex2_submission_special_instructions 'No special instructions were received'

loop_
_space_group_symop_operation_xyz
'x, y, z'
'-x, y, -z'
'x+1/2, y+1/2, z+1/2'
'-x+1/2, y+1/2, -z+1/2'

loop_
_atom_site_label
_atom_site_type_symbol
_atom_site_fract_x
_atom_site_fract_y
_atom_site_fract_z
_atom_site_U_iso_or_equiv
_atom_site_adp_type
_atom_site_occupancy
_atom_site_site_symmetry_order
_atom_site_calc_flag
_atom_site_refinement_flags_posn
_atom_site_refinement_flags_adp
_atom_site_refinement_flags_occupancy
_atom_site_disorder_assembly
_atom_site_disorder_group
Ni1 Ni 0.5000 0.45464(8) 0.5000 0.0188(2) Uani 1 2 d S T P . .
O1 O 0.40242(15) 0.3055(3) 0.48344(10) 0.0219(5) Uani 1 1 d . . . . .
O2 O 0.47627(13) 0.4569(3) 0.40200(9) 0.0221(5) Uani 1 1 d . . . . .
O3 O 0.70901(19) 0.5749(4) 0.44773(15) 0.0461(8) Uani 1 1 d . . . . .
OW1 O 0.58768(15) 0.6289(3) 0.50557(11) 0.0245(5) Uani 1 1 d . . . . .
HW1A H 0.6140 0.6545 0.5450 0.037 Uiso 1 1 d GR . . . .
HW1B H 0.5607 0.7064 0.4845 0.037 Uiso 1 1 d GR . . . .
N1 N 0.38482(18) 0.2029(3) 0.43361(13) 0.0228(6) Uani 1 1 d . . . . .
N2 N 0.40607(19) 0.4085(4) 0.29663(13) 0.0277(7) Uani 1 1 d . . . . .
H2 H 0.3640 0.3582 0.2700 0.033 Uiso 1 1 calc R . . . .
C1 C 0.6500(3) 0.3982(7) 0.1740(2) 0.0518(13) Uani 1 1 d . . . . .
H1A H 0.6713 0.3540 0.1430 0.078 Uiso 1 1 calc GR . . . .
H1B H 0.6510 0.3243 0.2058 0.078 Uiso 1 1 calc GR . . . .
H1C H 0.6861 0.4821 0.1944 0.078 Uiso 1 1 calc GR . . . .
C2 C 0.5541(3) 0.5690(6) 0.08823(19) 0.0403(10) Uani 1 1 d . . . . .
H2A H 0.5917 0.6519 0.1077 0.060 Uiso 1 1 calc GR . . . .
H2B H 0.4958 0.6052 0.0679 0.060 Uiso 1 1 calc GR . . . .
H2C H 0.5734 0.5224 0.0566 0.060 Uiso 1 1 calc GR . . . .
C3 C 0.5000(3) 0.3185(5) 0.10608(19) 0.0382(9) Uani 1 1 d . . . . .
H3A H 0.5167 0.2864 0.0709 0.057 Uiso 1 1 calc GR . . . .
H3B H 0.4400 0.3482 0.0901 0.057 Uiso 1 1 calc GR . . . .
H3C H 0.5079 0.2370 0.1360 0.057 Uiso 1 1 calc GR . . . .
C4 C 0.5564(2) 0.4530(5) 0.13999(16) 0.0322(8) Uani 1 1 d . . . . .
C5 C 0.5965(3) 0.9044(6) 0.3536(2) 0.0418(10) Uani 1 1 d . . . . .
H5A H 0.6512 0.8541 0.3620 0.063 Uiso 1 1 calc GR . . . .
H5B H 0.5646 0.8548 0.3766 0.063 Uiso 1 1 calc GR . . . .
H5C H 0.6068 1.0075 0.3673 0.063 Uiso 1 1 calc GR . . . .
C6 C 0.5981(3) 0.9773(6) 0.2468(2) 0.0419(10) Uani 1 1 d . . . . .
H6A H 0.6112 1.0784 0.2627 0.063 Uiso 1 1 calc GR . . . .
H6B H 0.5659 0.9799 0.2015 0.063 Uiso 1 1 calc GR . . . .
H6C H 0.6513 0.9226 0.2547 0.063 Uiso 1 1 calc GR . . . .
C7 C 0.4592(3) 0.9878(5) 0.2670(2) 0.0397(10) Uani 1 1 d . . . . .
H7A H 0.4229 0.9377 0.2864 0.059 Uiso 1 1 calc GR . . . .
H7B H 0.4294 0.9936 0.2214 0.059 Uiso 1 1 calc GR . . . .
H7C H 0.4722 1.0878 0.2843 0.059 Uiso 1 1 calc GR . . . .
C8 C 0.5440(3) 0.8991(5) 0.28132(18) 0.0330(8) Uani 1 1 d . . . . .
C9 C 0.4780(2) 0.4379(5) 0.22058(15) 0.0272(7) Uani 1 1 d . . . . .
H9 H 0.4618 0.3393 0.2075 0.033 Uiso 1 1 calc R . . . .
C10 C 0.5250(2) 0.5217(5) 0.19124(16) 0.0266(7) Uani 1 1 d . . . . .
C11 C 0.5471(2) 0.6691(5) 0.21244(16) 0.0285(8) Uani 1 1 d . . . . .
H11 H 0.5794 0.7259 0.1937 0.034 Uiso 1 1 calc R . . . .
C12 C 0.5230(2) 0.7347(5) 0.26026(16) 0.0281(7) Uani 1 1 d . . . . .
C13 C 0.4756(2) 0.6487(5) 0.28880(16) 0.0267(8) Uani 1 1 d . . . . .
H13 H 0.4580 0.6900 0.3206 0.032 Uiso 1 1 calc R . . . .
C14 C 0.4552(2) 0.5013(4) 0.26917(15) 0.0261(8) Uani 1 1 d . . . . .
C15 C 0.4180(2) 0.3911(4) 0.35891(15) 0.0219(7) Uani 1 1 d . . . . .
C16 C 0.3526(2) 0.2813(4) 0.36863(15) 0.0242(7) Uani 1 1 d . . . . .
H16 H 0.3412 0.2032 0.3355 0.029 Uiso 1 1 calc R . . . .
C17 C 0.2652(2) 0.3468(5) 0.36491(16) 0.0294(8) Uani 1 1 d . . . . .
H17A H 0.2290 0.3692 0.3209 0.035 Uiso 1 1 calc R . . . .
H17B H 0.2727 0.4377 0.3905 0.035 Uiso 1 1 calc R . . . .
C18 C 0.2265(2) 0.2191(5) 0.39260(18) 0.0317(8) Uani 1 1 d . . . . .
H18 H 0.1836 0.1636 0.3575 0.038 Uiso 1 1 calc R . . . .
C19 C 0.1867(2) 0.2621(6) 0.4428(2) 0.0391(10) Uani 1 1 d . . . . .
H19A H 0.2151 0.3503 0.4669 0.047 Uiso 1 1 calc R . . . .
H19B H 0.1250 0.2826 0.4227 0.047 Uiso 1 1 calc R . . . .
C20 C 0.2024(3) 0.1240(6) 0.4861(2) 0.0429(11) Uani 1 1 d . . . . .
H20A H 0.1606 0.0452 0.4663 0.051 Uiso 1 1 calc R . . . .
H20B H 0.1985 0.1496 0.5274 0.051 Uiso 1 1 calc R . . . .
C21 C 0.2948(3) 0.0744(5) 0.49363(18) 0.0343(9) Uani 1 1 d . . . . .
H21A H 0.3375 0.1289 0.5283 0.041 Uiso 1 1 calc R . . . .
H21B H 0.3024 -0.0329 0.5023 0.041 Uiso 1 1 calc R . . . .
C22 C 0.3030(2) 0.1126(5) 0.42925(17) 0.0285(8) Uani 1 1 d . . . . .
H22 H 0.2999 0.0202 0.4044 0.034 Uiso 1 1 calc R . . . .
C23 C 0.4613(2) 0.1040(4) 0.43794(16) 0.0268(7) Uani 1 1 d . . . . .
H23A H 0.5065 0.1670 0.4327 0.032 Uiso 1 1 calc R . . . .
H23B H 0.4432 0.0334 0.4023 0.032 Uiso 1 1 calc R . . . .
C24 C 0.5000 0.0149(6) 0.5000 0.0285(11) Uani 1 2 d S T P . .
H24A H 0.4549 -0.0500 0.5043 0.034 Uiso 0.5 1 calc R . . . .
H24B H 0.5451 -0.0500 0.4957 0.034 Uiso 0.5 1 calc R . . . .
C25 C 0.6867(3) 0.4707(7) 0.39515(19) 0.0430(10) Uani 1 1 d . . . . .
H25A H 0.6323 0.4991 0.3621 0.052 Uiso 1 1 calc R . . . .
H25B H 0.6810 0.3694 0.4097 0.052 Uiso 1 1 calc R . . . .
C26 C 0.7606(3) 0.4789(7) 0.3698(2) 0.0557(13) Uani 1 1 d . . . . .
H26A H 0.7689 0.3832 0.3517 0.067 Uiso 1 1 calc R . . . .
H26B H 0.7506 0.5571 0.3375 0.067 Uiso 1 1 calc R . . . .
C27 C 0.8369(3) 0.5166(7) 0.4294(3) 0.0534(13) Uani 1 1 d . . . . .
H27A H 0.8826 0.5662 0.4188 0.064 Uiso 1 1 calc R . . . .
H27B H 0.8603 0.4270 0.4546 0.064 Uiso 1 1 calc R . . . .
C28 C 0.7969(3) 0.6215(6) 0.4645(2) 0.0469(11) Uani 1 1 d . . . . .
H28A H 0.8271 0.6141 0.5106 0.056 Uiso 1 1 calc R . . . .
H28B H 0.7999 0.7250 0.4514 0.056 Uiso 1 1 calc R . . . .
B1 B 0.7393(3) 0.7616(6) 0.6640(2) 0.0353(10) Uani 1 1 d . . . . .
F1 F 0.7799(3) 0.6693(4) 0.71476(14) 0.0746(11) Uani 1 1 d . . . . .
F2 F 0.78112(18) 0.7642(5) 0.62146(15) 0.0695(11) Uani 1 1 d . . . . .
F3 F 0.65449(16) 0.7206(5) 0.63152(12) 0.0598(9) Uani 1 1 d . . . . .
F4 F 0.7380(2) 0.9035(3) 0.69027(12) 0.0558(8) Uani 1 1 d . . . . .

loop_
_atom_site_aniso_label
_atom_site_aniso_U_11
_atom_site_aniso_U_22
_atom_site_aniso_U_33
_atom_site_aniso_U_23
_atom_site_aniso_U_13
_atom_site_aniso_U_12
Ni1 0.0191(3) 0.0224(4) 0.0139(3) 0.000 0.0046(3) 0.000
O1 0.0238(11) 0.0256(13) 0.0178(11) -0.0052(9) 0.0093(9) -0.0043(10)
O2 0.0234(10) 0.0268(12) 0.0156(10) -0.0016(10) 0.0062(8) -0.0020(11)
O3 0.0365(15) 0.063(2) 0.0430(16) -0.0034(15) 0.0197(13) -0.0033(15)
OW1 0.0242(11) 0.0257(13) 0.0205(11) -0.0013(9) 0.0042(9) -0.0041(10)
N1 0.0256(14) 0.0251(16) 0.0184(13) -0.0035(11) 0.0086(11) -0.0027(12)
N2 0.0263(13) 0.0386(19) 0.0159(13) -0.0012(11) 0.0048(11) -0.0069(12)
C1 0.038(2) 0.082(4) 0.036(2) -0.010(2) 0.0142(18) 0.021(2)
C2 0.049(2) 0.051(3) 0.0270(18) -0.0079(17) 0.0219(17) -0.008(2)
C3 0.048(2) 0.042(2) 0.0302(19) -0.0047(17) 0.0207(17) 0.0046(19)
C4 0.0308(16) 0.042(2) 0.0245(15) -0.0007(18) 0.0111(13) 0.0051(19)
C5 0.048(2) 0.038(2) 0.035(2) -0.0076(16) 0.0092(18) -0.0045(18)
C6 0.044(2) 0.040(3) 0.045(2) -0.0012(19) 0.0195(17) -0.007(2)
C7 0.047(2) 0.033(3) 0.041(2) -0.0020(17) 0.0186(18) 0.0045(18)
C8 0.0352(19) 0.036(2) 0.0292(18) 0.0009(15) 0.0128(15) -0.0005(16)
C9 0.0286(15) 0.032(2) 0.0200(14) -0.0001(14) 0.0070(12) 0.0009(15)
C10 0.0245(15) 0.034(2) 0.0204(16) 0.0020(14) 0.0071(12) 0.0013(14)
C11 0.0254(16) 0.038(2) 0.0231(16) 0.0033(15) 0.0100(13) 0.0018(15)
C12 0.0243(15) 0.037(2) 0.0205(15) 0.0042(15) 0.0049(12) 0.0046(15)
C13 0.0234(15) 0.038(2) 0.0177(15) -0.0001(14) 0.0063(12) 0.0061(15)
C14 0.0193(14) 0.039(2) 0.0165(15) 0.0025(13) 0.0025(12) 0.0022(13)
C15 0.0192(14) 0.0278(18) 0.0190(15) 0.0007(13) 0.0069(12) 0.0042(13)
C16 0.0244(16) 0.031(2) 0.0165(15) -0.0031(13) 0.0058(12) -0.0019(14)
C17 0.0214(15) 0.042(2) 0.0229(16) -0.0002(14) 0.0059(13) -0.0026(15)
C18 0.0235(16) 0.040(2) 0.0282(17) -0.0075(16) 0.0056(14) -0.0112(16)
C19 0.0279(17) 0.050(3) 0.045(2) -0.0049(19) 0.0194(16) -0.0065(17)
C20 0.038(2) 0.057(3) 0.040(2) -0.004(2) 0.0210(18) -0.017(2)
C21 0.037(2) 0.039(2) 0.0283(18) -0.0005(16) 0.0130(15) -0.0125(17)
C22 0.0281(17) 0.033(2) 0.0253(17) -0.0065(15) 0.0099(14) -0.0103(15)
C23 0.0285(17) 0.029(2) 0.0231(16) -0.0059(14) 0.0095(14) 0.0007(15)
C24 0.031(2) 0.022(2) 0.031(3) 0.000 0.010(2) 0.000
C25 0.0349(18) 0.054(3) 0.037(2) 0.005(2) 0.0097(16) 0.005(2)
C26 0.064(3) 0.067(4) 0.046(2) 0.005(2) 0.033(2) 0.009(3)
C27 0.040(2) 0.062(3) 0.068(3) 0.013(2) 0.032(2) -0.001(2)
C28 0.043(2) 0.056(3) 0.042(2) 0.006(2) 0.0143(19) -0.009(2)
B1 0.035(2) 0.034(3) 0.028(2) -0.0017(17) 0.0000(16) -0.0040(19)
F1 0.122(3) 0.0401(17) 0.0365(15) 0.0029(12) -0.0028(16) 0.0215(18)
F2 0.0440(15) 0.113(3) 0.0589(18) -0.0095(19) 0.0275(13) -0.0105(17)
F3 0.0372(13) 0.110(3) 0.0322(12) -0.0292(15) 0.0122(10) -0.0268(16)
F4 0.083(2) 0.0371(15) 0.0331(13) -0.0012(11) 0.0021(13) -0.0038(14)

loop_
_atom_type_symbol
_atom_type_description
_atom_type_scat_dispersion_real
_atom_type_scat_dispersion_imag
_atom_type_scat_source
C C 0.0181 0.0091 'International Tables Vol C Tables 4.2.6.8 and 6.1.1.4'
H H 0.0000 0.0000 'International Tables Vol C Tables 4.2.6.8 and 6.1.1.4'
B B 0.0090 0.0039 'International Tables Vol C Tables 4.2.6.8 and 6.1.1.4'
F F 0.0727 0.0534 'International Tables Vol C Tables 4.2.6.8 and 6.1.1.4'
N N 0.0311 0.0180 'International Tables Vol C Tables 4.2.6.8 and 6.1.1.4'
Ni Ni -3.0029 0.5091 'International Tables Vol C Tables 4.2.6.8 and 6.1.1.4'
O O 0.0492 0.0322 'International Tables Vol C Tables 4.2.6.8 and 6.1.1.4'

loop_
_geom_angle_atom_site_label_1
_geom_angle_atom_site_label_2
_geom_angle_atom_site_label_3
_geom_angle
_geom_angle_site_symmetry_1
_geom_angle_site_symmetry_3
O1 Ni1 O1 97.76(14) 2_656 .
O1 Ni1 O2 92.33(9) 2_656 .
O1 Ni1 O2 88.39(9) 2_656 2_656
O1 Ni1 O2 88.39(9) . .
O1 Ni1 O2 92.32(9) . 2_656
O1 Ni1 OW1 89.18(9) . 2_656
O1 Ni1 OW1 171.06(10) . .
O1 Ni1 OW1 89.18(10) 2_656 .
O1 Ni1 OW1 171.06(10) 2_656 2_656
O2 Ni1 O2 178.92(16) 2_656 .
O2 Ni1 OW1 85.70(9) 2_656 2_656
O2 Ni1 OW1 93.50(10) . 2_656
O2 Ni1 OW1 93.50(10) 2_656 .
O2 Ni1 OW1 85.70(10) . .
OW1 Ni1 OW1 84.50(14) 2_656 .
N1 O1 Ni1 120.46(18) . .
C15 O2 Ni1 128.1(2) . .
C28 O3 C25 110.2(3) . .
Ni1 OW1 HW1A 110.2 . .
Ni1 OW1 HW1B 110.2 . .
HW1A OW1 HW1B 108.8 . .
O1 N1 C16 111.4(3) . .
O1 N1 C22 108.9(2) . .
O1 N1 C23 113.4(2) . .
C16 N1 C22 100.0(2) . .
C23 N1 C16 109.2(2) . .
C23 N1 C22 113.1(3) . .
C14 N2 H2 116.2 . .
C15 N2 H2 116.2 . .
C15 N2 C14 127.6(3) . .
H1A C1 H1B 109.5 . .
H1A C1 H1C 109.5 . .
H1B C1 H1C 109.5 . .
C4 C1 H1A 109.5 . .
C4 C1 H1B 109.5 . .
C4 C1 H1C 109.5 . .
H2A C2 H2B 109.5 . .
H2A C2 H2C 109.5 . .
H2B C2 H2C 109.5 . .
C4 C2 H2A 109.5 . .
C4 C2 H2B 109.5 . .
C4 C2 H2C 109.5 . .
H3A C3 H3B 109.5 . .
H3A C3 H3C 109.5 . .
H3B C3 H3C 109.5 . .
C4 C3 H3A 109.5 . .
C4 C3 H3B 109.5 . .
C4 C3 H3C 109.5 . .
C1 C4 C3 108.9(4) . .
C2 C4 C1 109.7(3) . .
C2 C4 C3 107.5(3) . .
C10 C4 C1 107.6(3) . .
C10 C4 C2 111.5(4) . .
C10 C4 C3 111.6(3) . .
H5A C5 H5B 109.5 . .
H5A C5 H5C 109.5 . .
H5B C5 H5C 109.5 . .
C8 C5 H5A 109.5 . .
C8 C5 H5B 109.5 . .
C8 C5 H5C 109.5 . .
H6A C6 H6B 109.5 . .
H6A C6 H6C 109.5 . .
H6B C6 H6C 109.5 . .
C8 C6 H6A 109.5 . .
C8 C6 H6B 109.5 . .
C8 C6 H6C 109.5 . .
H7A C7 H7B 109.5 . .
H7A C7 H7C 109.5 . .
H7B C7 H7C 109.5 . .
C8 C7 H7A 109.5 . .
C8 C7 H7B 109.5 . .
C8 C7 H7C 109.5 . .
C5 C8 C7 109.7(3) . .
C6 C8 C5 107.4(3) . .
C6 C8 C7 108.1(4) . .
C6 C8 C12 112.7(3) . .
C12 C8 C5 109.4(3) . .
C12 C8 C7 109.6(3) . .
C10 C9 H9 120.0 . .
C14 C9 H9 120.0 . .
C14 C9 C10 119.9(4) . .
C9 C10 C4 121.7(4) . .
C9 C10 C11 117.7(3) . .
C11 C10 C4 120.5(3) . .
C10 C11 H11 118.6 . .
C12 C11 C10 122.8(4) . .
C12 C11 H11 118.6 . .
C11 C12 C8 122.6(3) . .
C11 C12 C13 118.5(4) . .
C13 C12 C8 118.9(3) . .
C12 C13 H13 120.4 . .
C14 C13 C12 119.1(3) . .
C14 C13 H13 120.4 . .
C9 C14 N2 116.7(3) . .
C13 C14 N2 121.3(3) . .
C13 C14 C9 121.9(3) . .
O2 C15 N2 122.5(3) . .
O2 C15 C16 125.8(3) . .
N2 C15 C16 111.6(3) . .
N1 C16 C15 113.6(3) . .
N1 C16 H16 107.6 . .
N1 C16 C17 103.4(3) . .
C15 C16 H16 107.6 . .
C15 C16 C17 116.6(3) . .
C17 C16 H16 107.6 . .
C16 C17 H17A 111.3 . .
C16 C17 H17B 111.3 . .
C16 C17 C18 102.4(3) . .
H17A C17 H17B 109.2 . .
C18 C17 H17A 111.3 . .
C18 C17 H17B 111.3 . .
C17 C18 H18 109.6 . .
C17 C18 C22 106.5(3) . .
C19 C18 C17 117.1(4) . .
C19 C18 H18 109.6 . .
C19 C18 C22 104.2(3) . .
C22 C18 H18 109.6 . .
C18 C19 H19A 111.0 . .
C18 C19 H19B 111.0 . .
H19A C19 H19B 109.0 . .
C20 C19 C18 103.9(4) . .
C20 C19 H19A 111.0 . .
C20 C19 H19B 111.0 . .
C19 C20 H20A 111.0 . .
C19 C20 H20B 111.0 . .
C19 C20 C21 103.9(3) . .
H20A C20 H20B 109.0 . .
C21 C20 H20A 111.0 . .
C21 C20 H20B 111.0 . .
C20 C21 H21A 110.9 . .
C20 C21 H21B 110.9 . .
H21A C21 H21B 108.9 . .
C22 C21 C20 104.3(3) . .
C22 C21 H21A 110.9 . .
C22 C21 H21B 110.9 . .
N1 C22 C18 104.2(3) . .
N1 C22 H22 109.9 . .
C18 C22 H22 109.9 . .
C21 C22 N1 115.0(3) . .
C21 C22 C18 107.6(3) . .
C21 C22 H22 109.9 . .
N1 C23 H23A 108.4 . .
N1 C23 H23B 108.4 . .
N1 C23 C24 115.6(3) . .
H23A C23 H23B 107.4 . .
C24 C23 H23A 108.4 . .
C24 C23 H23B 108.4 . .
C23 C24 C23 117.4(5) 2_656 .
C23 C24 H24A 107.9 2_656 .
C23 C24 H24A 107.9 . .
C23 C24 H24B 107.9 . .
C23 C24 H24B 107.9 2_656 .
H24A C24 H24B 107.2 . .
O3 C25 H25A 110.7 . .
O3 C25 H25B 110.7 . .
O3 C25 C26 105.3(4) . .
H25A C25 H25B 108.8 . .
C26 C25 H25A 110.7 . .
C26 C25 H25B 110.7 . .
C25 C26 H26A 111.3 . .
C25 C26 H26B 111.3 . .
H26A C26 H26B 109.2 . .
C27 C26 C25 102.3(4) . .
C27 C26 H26A 111.3 . .
C27 C26 H26B 111.3 . .
C26 C27 H27A 111.3 . .
C26 C27 H27B 111.3 . .
C26 C27 C28 102.2(4) . .
H27A C27 H27B 109.2 . .
C28 C27 H27A 111.3 . .
C28 C27 H27B 111.3 . .
O3 C28 C27 105.9(4) . .
O3 C28 H28A 110.5 . .
O3 C28 H28B 110.5 . .
C27 C28 H28A 110.5 . .
C27 C28 H28B 110.5 . .
H28A C28 H28B 108.7 . .
F1 B1 F3 112.7(4) . .
F1 B1 F4 105.7(3) . .
F2 B1 F1 111.6(4) . .
F2 B1 F3 108.1(3) . .
F2 B1 F4 111.5(4) . .
F3 B1 F4 107.2(4) . .

loop_
_geom_bond_atom_site_label_1
_geom_bond_atom_site_label_2
_geom_bond_distance
_geom_bond_site_symmetry_2
Ni1 O1 2.011(2) 2_656
Ni1 O1 2.011(2) .
Ni1 O2 2.0741(19) 2_656
Ni1 O2 2.0741(19) .
Ni1 OW1 2.087(3) 2_656
Ni1 OW1 2.087(3) .
O1 N1 1.383(4) .
O2 C15 1.237(4) .
O3 C25 1.433(6) .
O3 C28 1.421(5) .
OW1 HW1A 0.8613 .
OW1 HW1B 0.8618 .
N1 C16 1.520(4) .
N1 C22 1.539(4) .
N1 C23 1.508(5) .
N2 H2 0.8600 .
N2 C14 1.432(5) .
N2 C15 1.338(4) .
C1 H1A 0.9600 .
C1 H1B 0.9600 .
C1 H1C 0.9600 .
C1 C4 1.534(5) .
C2 H2A 0.9600 .
C2 H2B 0.9600 .
C2 H2C 0.9600 .
C2 C4 1.534(6) .
C3 H3A 0.9600 .
C3 H3B 0.9600 .
C3 H3C 0.9600 .
C3 C4 1.536(6) .
C4 C10 1.534(5) .
C5 H5A 0.9600 .
C5 H5B 0.9600 .
C5 H5C 0.9600 .
C5 C8 1.533(5) .
C6 H6A 0.9600 .
C6 H6B 0.9600 .
C6 H6C 0.9600 .
C6 C8 1.532(5) .
C7 H7A 0.9600 .
C7 H7B 0.9600 .
C7 H7C 0.9600 .
C7 C8 1.534(6) .
C8 C12 1.533(6) .
C9 H9 0.9300 .
C9 C10 1.391(5) .
C9 C14 1.382(5) .
C10 C11 1.394(6) .
C11 H11 0.9300 .
C11 C12 1.387(5) .
C12 C13 1.393(5) .
C13 H13 0.9300 .
C13 C14 1.382(6) .
C15 C16 1.522(5) .
C16 H16 0.9800 .
C16 C17 1.526(5) .
C17 H17A 0.9700 .
C17 H17B 0.9700 .
C17 C18 1.532(6) .
C18 H18 0.9800 .
C18 C19 1.528(5) .
C18 C22 1.555(6) .
C19 H19A 0.9700 .
C19 H19B 0.9700 .
C19 C20 1.522(7) .
C20 H20A 0.9700 .
C20 H20B 0.9700 .
C20 C21 1.534(6) .
C21 H21A 0.9700 .
C21 H21B 0.9700 .
C21 C22 1.523(5) .
C22 H22 0.9800 .
C23 H23A 0.9700 .
C23 H23B 0.9700 .
C23 C24 1.521(5) .
C24 C23 1.521(5) 2_656
C24 H24A 0.9700 .
C24 H24B 0.9700 .
C25 H25A 0.9700 .
C25 H25B 0.9700 .
C25 C26 1.511(6) .
C26 H26A 0.9700 .
C26 H26B 0.9700 .
C26 C27 1.507(8) .
C27 H27A 0.9700 .
C27 H27B 0.9700 .
C27 C28 1.507(7) .
C28 H28A 0.9700 .
C28 H28B 0.9700 .
B1 F1 1.364(5) .
B1 F2 1.352(6) .
B1 F3 1.375(5) .
B1 F4 1.391(6) .

loop_
_geom_torsion_atom_site_label_1
_geom_torsion_atom_site_label_2
_geom_torsion_atom_site_label_3
_geom_torsion_atom_site_label_4
_geom_torsion
_geom_torsion_site_symmetry_1
_geom_torsion_site_symmetry_2
_geom_torsion_site_symmetry_3
_geom_torsion_site_symmetry_4
Ni1 O1 N1 C16 -66.2(3) . . . .
Ni1 O1 N1 C22 -175.6(2) . . . .
Ni1 O1 N1 C23 57.6(3) . . . .
Ni1 O2 C15 N2 175.8(2) . . . .
Ni1 O2 C15 C16 -5.0(5) . . . .
O1 N1 C16 C15 61.1(4) . . . .
O1 N1 C16 C17 -66.2(3) . . . .
O1 N1 C22 C18 80.1(3) . . . .
O1 N1 C22 C21 -37.5(4) . . . .
O1 N1 C23 C24 56.3(4) . . . .
O2 C15 C16 N1 -25.5(5) . . . .
O2 C15 C16 C17 94.6(4) . . . .
O3 C25 C26 C27 30.6(5) . . . .
N1 C16 C17 C18 -41.2(3) . . . .
N1 C23 C24 C23 -62.4(2) . . . 2_656
N2 C15 C16 N1 153.8(3) . . . .
N2 C15 C16 C17 -86.1(4) . . . .
C1 C4 C10 C9 -94.8(4) . . . .
C1 C4 C10 C11 81.7(5) . . . .
C2 C4 C10 C9 144.9(4) . . . .
C2 C4 C10 C11 -38.6(4) . . . .
C3 C4 C10 C9 24.5(5) . . . .
C3 C4 C10 C11 -158.9(3) . . . .
C4 C10 C11 C12 -177.7(3) . . . .
C5 C8 C12 C11 -122.7(4) . . . .
C5 C8 C12 C13 59.3(4) . . . .
C6 C8 C12 C11 -3.3(5) . . . .
C6 C8 C12 C13 178.6(3) . . . .
C7 C8 C12 C11 117.0(4) . . . .
C7 C8 C12 C13 -61.0(4) . . . .
C8 C12 C13 C14 178.8(3) . . . .
C9 C10 C11 C12 -1.0(5) . . . .
C10 C9 C14 N2 179.5(3) . . . .
C10 C9 C14 C13 1.9(5) . . . .
C10 C11 C12 C8 -177.2(3) . . . .
C10 C11 C12 C13 0.8(5) . . . .
C11 C12 C13 C14 0.7(5) . . . .
C12 C13 C14 N2 -179.6(3) . . . .
C12 C13 C14 C9 -2.1(5) . . . .
C14 N2 C15 O2 -0.2(6) . . . .
C14 N2 C15 C16 -179.5(3) . . . .
C14 C9 C10 C4 176.3(3) . . . .
C14 C9 C10 C11 -0.3(5) . . . .
C15 N2 C14 C9 135.8(4) . . . .
C15 N2 C14 C13 -46.6(5) . . . .
C15 C16 C17 C18 -166.7(3) . . . .
C16 N1 C22 C18 -36.8(3) . . . .
C16 N1 C22 C21 -154.4(3) . . . .
C16 N1 C23 C24 -178.8(3) . . . .
C16 C17 C18 C19 133.3(3) . . . .
C16 C17 C18 C22 17.2(4) . . . .
C17 C18 C19 C20 -148.7(3) . . . .
C17 C18 C22 N1 12.3(4) . . . .
C17 C18 C22 C21 134.8(3) . . . .
C18 C19 C20 C21 40.8(4) . . . .
C19 C18 C22 N1 -112.1(3) . . . .
C19 C18 C22 C21 10.4(4) . . . .
C19 C20 C21 C22 -33.8(4) . . . .
C20 C21 C22 N1 129.9(4) . . . .
C20 C21 C22 C18 14.3(4) . . . .
C22 N1 C16 C15 176.1(3) . . . .
C22 N1 C16 C17 48.8(3) . . . .
C22 N1 C23 C24 -68.4(4) . . . .
C22 C18 C19 C20 -31.3(4) . . . .
C23 N1 C16 C15 -65.0(4) . . . .
C23 N1 C16 C17 167.7(3) . . . .
C23 N1 C22 C18 -152.8(3) . . . .
C23 N1 C22 C21 89.6(4) . . . .
C25 O3 C28 C27 -11.9(5) . . . .
C25 C26 C27 C28 -36.8(6) . . . .
C26 C27 C28 O3 30.7(5) . . . .
C28 O3 C25 C26 -11.9(5) . . . .
